data_4037944
loop_
_publ_author_name
'Navo, Claudio D.'
'Mazo, Nuria'
'Oroz, Paula'
'Guti\'errez-Jim\'enez, Marta I'
'Mar\'in, Javier'
'Asenjo, Juan'
'Avenoza, Alberto'
'Busto, Jes\'us H'
'Corzana, Francisco'
'Zurbano, Mar\'ia M'
'Jim\'enez-Os\'es, Gonzalo'
'Peregrina, Jes\'us M'

_publ_section_title
;
 Synthesis of <i>N</i><i> <sub>\b</sub> </i>-Substituted \a,\b-Diamino
 Acids via Stereoselective <i>N</i>-Michael Additions to a Chiral Bicyclic
 Dehydroalanine.
;
_journal_name_full 'The Journal of organic chemistry'
_journal_paper_doi 10.1021/acs.joc.9b03020
_journal_year 2020
_chemical_absolute_configuration syn
_chemical_formula_moiety 'C23 H29 N3 O5'
_chemical_formula_sum 'C23 H29 N3 O5'
_chemical_formula_weight 427.49
_chemical_name_common JA-TFG-1
_space_group_IT_number 4
_space_group_name_Hall 'P 2yb'
_space_group_name_H-M_alt 'P 1 21 1'
_symmetry_cell_setting monoclinic
_symmetry_Int_Tables_number 4
_symmetry_space_group_name_Hall 'P 2yb'
_symmetry_space_group_name_H-M 'P 1 21 1'
_atom_sites_solution_hydrogens mixed
_audit_creation_date 2017-04-27T13:44:12-00:00
_audit_creation_method 'WinGX routine CIF_UPDATE'
_cell_angle_alpha 90
_cell_angle_beta 113.483(3)
_cell_angle_gamma 90
_cell_formula_units_Z 2
_cell_length_a 12.0249(11)
_cell_length_b 7.4099(6)
_cell_length_c 13.5550(12)
_cell_measurement_reflns_used 110
_cell_measurement_temperature 110(2)
_cell_measurement_theta_max 24.877
_cell_measurement_theta_min 4.03
_cell_measurement_wavelength 0.71076
_cell_volume 1107.76(17)
_computing_cell_refinement 'APEX3 v2015.9-0 (Bruker AXS)'
_computing_data_collection 'Bruker APEX2 software'
_computing_data_reduction 'SORTAV (Blessing, 1995)'
_computing_molecular_graphics 'Ortep for Windows (Farrugia, 2012)'
_computing_publication_material 'WinGX publication routines (Farrugia, 2012)'
_computing_structure_refinement 'SHELXL-2014/7 (Sheldrick, 2014)'
_diffrn_ambient_temperature 110(2)
_diffrn_detector 'APEX-II CCD'
_diffrn_measured_fraction_theta_full 0.999
_diffrn_measured_fraction_theta_max 0.988
_diffrn_measurement_device '\k-geometry diffractometer'
_diffrn_measurement_device_type 'Bruker APEX-II'
_diffrn_measurement_method '\f or \w oscillation scans'
_diffrn_orient_matrix_UB_11 0.064081
_diffrn_orient_matrix_UB_12 0.095445
_diffrn_orient_matrix_UB_13 0.023953
_diffrn_orient_matrix_UB_21 -0.020141
_diffrn_orient_matrix_UB_22 0.026746
_diffrn_orient_matrix_UB_23 0.063309
_diffrn_orient_matrix_UB_31 0.060902
_diffrn_orient_matrix_UB_32 -0.091582
_diffrn_orient_matrix_UB_33 0.043452
_diffrn_radiation_monochromator graphite
_diffrn_radiation_probe x-ray
_diffrn_radiation_type MoK\a
_diffrn_radiation_wavelength 0.71076
_diffrn_reflns_av_R_equivalents 0.0506
_diffrn_reflns_av_unetI/netI 0.0445
_diffrn_reflns_Laue_measured_fraction_full 0.999
_diffrn_reflns_Laue_measured_fraction_max 0.988
_diffrn_reflns_limit_h_max 17
_diffrn_reflns_limit_h_min -18
_diffrn_reflns_limit_k_max 11
_diffrn_reflns_limit_k_min -11
_diffrn_reflns_limit_l_max 21
_diffrn_reflns_limit_l_min 0
_diffrn_reflns_number 8516
_diffrn_reflns_point_group_measured_fraction_full 0.999
_diffrn_reflns_point_group_measured_fraction_max 0.979
_diffrn_reflns_reduction_process
;
 Scaled and merged with Sortav
 R.H. Blessing, (1987) Cryst. Rev. 1, 3-58
 R.H. Blessing, (1989) J. Appl. Cryst. 22, 396-397
;
_diffrn_reflns_theta_full 25.243
_diffrn_reflns_theta_max 33.497
_diffrn_reflns_theta_min 2.917
_diffrn_source 'sealed x-ray tube'
_diffrn_standards_number 0
_exptl_absorpt_coefficient_mu 0.091
_exptl_absorpt_correction_T_max 1
_exptl_absorpt_correction_T_min 1
_exptl_absorpt_correction_type multi-scan
_exptl_absorpt_process_details
;
	[c.f. r.h. blessing, acta cryst. (1995), a51, 33-38]
;
_exptl_crystal_colour 'translucent pale colourless'
_exptl_crystal_density_diffrn 1.282
_exptl_crystal_density_method 'not measured'
_exptl_crystal_description block
_exptl_crystal_F_000 456
_exptl_crystal_size_max 0.5
_exptl_crystal_size_mid 0.3
_exptl_crystal_size_min 0.2
_refine_diff_density_max 0.406
_refine_diff_density_min -0.247
_refine_diff_density_rms 0.05
_refine_ls_abs_structure_details
;
 Flack x determined using 3097 quotients [(I+)-(I-)]/[(I+)+(I-)]
 (Parsons, Flack and Wagner, Acta Cryst. B69 (2013) 249-259).
;
_refine_ls_abs_structure_Flack -0.2(2)
_refine_ls_extinction_method none
_refine_ls_goodness_of_fit_ref 1.062
_refine_ls_hydrogen_treatment mixed
_refine_ls_matrix_type full
_refine_ls_number_constraints 0
_refine_ls_number_parameters 296
_refine_ls_number_reflns 8516
_refine_ls_number_restraints 1
_refine_ls_restrained_S_all 1.062
_refine_ls_R_factor_all 0.0522
_refine_ls_R_factor_gt 0.0389
_refine_ls_shift/su_max 0
_refine_ls_shift/su_mean 0
_refine_ls_structure_factor_coef Fsqd
_refine_ls_weighting_details 'w=1/[\s^2^(Fo^2^)+(0.0632P)^2^+0.0389P] where P=(Fo^2^+2Fc^2^)/3'
_refine_ls_weighting_scheme calc
_refine_ls_wR_factor_gt 0.1007
_refine_ls_wR_factor_ref 0.1055
_reflns_Friedel_coverage 0.862
_reflns_Friedel_fraction_full 1
_reflns_Friedel_fraction_max 0.97
_reflns_number_gt 7284
_reflns_number_total 8516
_reflns_threshold_expression 'I > 2\s(I)'
_cod_data_source_file jo9b03020_si_002.cif
_cod_data_source_block shelx
_cod_original_sg_symbol_H-M 'P 21'
_cod_database_code 4037944
_shelx_estimated_absorpt_t_min 0.956
_shelx_estimated_absorpt_t_max 0.982

loop_
_symmetry_equiv_pos_as_xyz
'x, y, z'
'-x, y+1/2, -z'

loop_
_atom_site_label
_atom_site_type_symbol
_atom_site_fract_x
_atom_site_fract_y
_atom_site_fract_z
_atom_site_U_iso_or_equiv
_atom_site_adp_type
_atom_site_occupancy
_atom_site_site_symmetry_order
_atom_site_calc_flag
_atom_site_refinement_flags_posn
_atom_site_refinement_flags_adp
_atom_site_refinement_flags_occupancy
_atom_site_disorder_assembly
_atom_site_disorder_group
O1 O 0.10583(8) 0.99060(13) 0.63281(7) 0.01495(18) Uani 1 1 d . . . . .
O2 O 0.18410(9) 1.25894(14) 0.70651(8) 0.01699(19) Uani 1 1 d . . . . .
N1 N 0.27189(9) 0.98889(15) 0.78388(8) 0.01176(18) Uani 1 1 d . . . . .
O5 O 0.15094(10) 0.77468(15) 0.82387(8) 0.0202(2) Uani 1 1 d . . . . .
O3 O 0.23571(10) 0.79368(16) 0.59925(8) 0.0219(2) Uani 1 1 d . . . . .
N2 N 0.26639(11) 1.01059(17) 0.99687(9) 0.0156(2) Uani 1 1 d . . . . .
O4 O 0.50517(10) 1.31334(16) 0.90220(9) 0.0227(2) Uani 1 1 d . . . . .
C1 C 0.23002(11) 0.80210(17) 0.77092(10) 0.0141(2) Uani 1 1 d . . . . .
C4 C 0.15334(12) 0.80717(18) 0.64822(10) 0.0155(2) Uani 1 1 d . . . . .
C3 C 0.18784(11) 1.09596(18) 0.70904(9) 0.0128(2) Uani 1 1 d . . . . .
N3 N 0.45874(11) 1.14193(18) 0.75233(9) 0.0186(2) Uani 1 1 d . . . . .
C5 C 0.32064(12) 1.15297(18) 0.95506(10) 0.0152(2) Uani 1 1 d . . . . .
H5A H 0.3877 1.2122 1.0149 0.018 Uiso 1 1 calc R U . . .
H5B H 0.2591 1.2455 0.9169 0.018 Uiso 1 1 calc R U . . .
C6 C 0.36838(11) 1.06526(18) 0.87797(10) 0.0126(2) Uani 1 1 d . . . . .
C7 C 0.44922(11) 1.18869(18) 0.84430(10) 0.0149(2) Uani 1 1 d . . . . .
C8 C 0.14781(12) 0.9332(2) 1.10357(11) 0.0182(3) Uani 1 1 d . . . . .
C9 C 0.20397(13) 1.0813(2) 1.06130(11) 0.0185(2) Uani 1 1 d . . . . .
H9A H 0.1396 1.1656 1.0169 0.022 Uiso 1 1 calc R U . . .
H9B H 0.2623 1.1501 1.1228 0.022 Uiso 1 1 calc R U . . .
C10 C 0.33122(13) 0.6651(2) 0.80663(11) 0.0204(3) Uani 1 1 d . . . . .
H10A H 0.3846 0.687 0.7689 0.031 Uiso 1 1 calc R U . . .
H10B H 0.3779 0.676 0.8844 0.031 Uiso 1 1 calc R U . . .
H10C H 0.2969 0.5434 0.7898 0.031 Uiso 1 1 calc R U . . .
C11 C 0.44772(13) 1.2686(2) 0.58237(11) 0.0191(3) Uani 1 1 d . . . . .
C12 C 0.04796(14) 0.6784(2) 0.60673(12) 0.0245(3) Uani 1 1 d . . . . .
H12A H -0.0045 0.6976 0.6456 0.037 Uiso 1 1 calc R U . . .
H12B H 0.0016 0.6996 0.5298 0.037 Uiso 1 1 calc R U . . .
H12C H 0.0782 0.554 0.6179 0.037 Uiso 1 1 calc R U . . .
C13 C 0.52222(13) 1.2502(3) 0.70129(12) 0.0246(3) Uani 1 1 d . . . . .
H13A H 0.6008 1.1926 0.713 0.03 Uiso 1 1 calc R U . . .
H13B H 0.5391 1.3715 0.7347 0.03 Uiso 1 1 calc R U . . .
C14 C 0.16686(14) 0.7509(2) 1.09195(12) 0.0226(3) Uani 1 1 d . . . . .
H14 H 0.2156 0.7152 1.0548 0.027 Uiso 1 1 calc R U . . .
C15 C 0.33184(14) 1.3438(2) 0.54491(13) 0.0244(3) Uani 1 1 d . . . . .
H15 H 0.2995 1.3836 0.5947 0.029 Uiso 1 1 calc R U . . .
C16 C 0.11505(15) 0.6196(3) 1.13442(13) 0.0276(3) Uani 1 1 d . . . . .
H16 H 0.1281 0.4953 1.1255 0.033 Uiso 1 1 calc R U . . .
C17 C 0.07371(15) 0.9831(2) 1.15679(13) 0.0260(3) Uani 1 1 d . . . . .
H17 H 0.0581 1.1071 1.1636 0.031 Uiso 1 1 calc R U . . .
C18 C 0.04443(15) 0.6706(3) 1.18967(13) 0.0287(3) Uani 1 1 d . . . . .
H18 H 0.011 0.5817 1.2204 0.034 Uiso 1 1 calc R U . . .
C19 C 0.02308(16) 0.8525(3) 1.19955(14) 0.0311(4) Uani 1 1 d . . . . .
H19 H -0.0266 0.8878 1.2359 0.037 Uiso 1 1 calc R U . . .
C20 C 0.26354(17) 1.3608(3) 0.43537(15) 0.0343(4) Uani 1 1 d . . . . .
H20 H 0.1848 1.4125 0.4105 0.041 Uiso 1 1 calc R U . . .
C21 C 0.18652(19) 0.8258(3) 0.48533(13) 0.0351(4) Uani 1 1 d . . . . .
H21A H 0.2509 0.8133 0.4587 0.053 Uiso 1 1 calc R U . . .
H21B H 0.1222 0.738 0.4491 0.053 Uiso 1 1 calc R U . . .
H21C H 0.1529 0.9482 0.4705 0.053 Uiso 1 1 calc R U . . .
C22 C 0.4923(2) 1.2090(3) 0.50828(15) 0.0330(4) Uani 1 1 d . . . . .
H22 H 0.5701 1.1545 0.5325 0.04 Uiso 1 1 calc R U . . .
C23 C 0.3093(2) 1.3032(3) 0.36281(15) 0.0454(5) Uani 1 1 d . . . . .
H23 H 0.2621 1.3148 0.2878 0.054 Uiso 1 1 calc R U . . .
C24 C 0.4235(3) 1.2286(3) 0.39846(17) 0.0486(6) Uani 1 1 d . . . . .
H24 H 0.4555 1.1905 0.3481 0.058 Uiso 1 1 calc R U . . .
H2 H 0.3264(19) 0.941(3) 1.0396(16) 0.019(5) Uiso 1 1 d . . . . .
H6 H 0.4193(18) 0.974(3) 0.9122(16) 0.015(4) Uiso 1 1 d . . . . .
H3 H 0.4148(19) 1.053(3) 0.7180(17) 0.020(5) Uiso 1 1 d . . . . .
H5 H 0.185(2) 0.848(3) 0.8866(18) 0.025(5) Uiso 1 1 d . . . . .

loop_
_atom_site_aniso_label
_atom_site_aniso_U_11
_atom_site_aniso_U_22
_atom_site_aniso_U_33
_atom_site_aniso_U_23
_atom_site_aniso_U_13
_atom_site_aniso_U_12
O1 0.0148(4) 0.0128(4) 0.0135(4) -0.0007(3) 0.0017(3) 0.0012(3)
O2 0.0205(4) 0.0120(4) 0.0195(4) 0.0005(3) 0.0090(4) 0.0027(4)
N1 0.0120(4) 0.0093(4) 0.0115(4) -0.0008(4) 0.0021(3) -0.0017(4)
O5 0.0225(5) 0.0206(5) 0.0195(4) -0.0018(4) 0.0106(4) -0.0073(4)
O3 0.0257(5) 0.0254(5) 0.0142(4) 0.0007(4) 0.0074(4) 0.0100(4)
N2 0.0162(5) 0.0184(5) 0.0143(5) 0.0013(4) 0.0084(4) 0.0008(4)
O4 0.0217(5) 0.0236(5) 0.0214(5) -0.0053(4) 0.0072(4) -0.0095(4)
C1 0.0162(5) 0.0107(5) 0.0131(5) 0.0000(4) 0.0033(4) -0.0019(4)
C4 0.0177(5) 0.0113(5) 0.0136(5) -0.0013(4) 0.0023(4) 0.0014(4)
C3 0.0133(5) 0.0143(5) 0.0118(5) -0.0001(4) 0.0060(4) 0.0002(4)
N3 0.0199(5) 0.0212(6) 0.0162(5) -0.0003(4) 0.0089(4) -0.0054(5)
C5 0.0174(5) 0.0152(6) 0.0139(5) -0.0026(4) 0.0073(4) -0.0026(5)
C6 0.0127(5) 0.0132(5) 0.0113(5) -0.0013(4) 0.0043(4) -0.0023(4)
C7 0.0129(5) 0.0158(6) 0.0150(5) 0.0003(4) 0.0045(4) -0.0016(4)
C8 0.0153(5) 0.0270(7) 0.0134(5) -0.0005(5) 0.0068(4) -0.0012(5)
C9 0.0204(6) 0.0211(6) 0.0179(6) -0.0020(5) 0.0116(5) 0.0006(5)
C10 0.0212(6) 0.0139(6) 0.0205(6) 0.0023(5) 0.0022(5) 0.0044(5)
C11 0.0215(6) 0.0191(6) 0.0184(5) 0.0012(5) 0.0099(5) -0.0022(5)
C12 0.0236(7) 0.0170(6) 0.0231(6) -0.0045(5) -0.0012(5) -0.0047(5)
C13 0.0181(6) 0.0370(8) 0.0191(6) 0.0053(6) 0.0078(5) -0.0074(6)
C14 0.0222(6) 0.0255(7) 0.0229(6) 0.0047(6) 0.0119(5) 0.0023(6)
C15 0.0213(6) 0.0261(7) 0.0267(7) 0.0037(6) 0.0105(5) -0.0017(6)
C16 0.0271(7) 0.0296(8) 0.0273(7) 0.0075(6) 0.0120(6) -0.0003(6)
C17 0.0257(7) 0.0333(8) 0.0251(7) -0.0079(6) 0.0166(6) -0.0055(6)
C18 0.0254(7) 0.0405(9) 0.0222(6) 0.0033(7) 0.0115(6) -0.0090(7)
C19 0.0285(7) 0.0459(10) 0.0262(7) -0.0095(7) 0.0185(6) -0.0137(7)
C20 0.0301(8) 0.0285(8) 0.0318(8) 0.0074(7) -0.0010(7) -0.0056(7)
C21 0.0468(10) 0.0431(10) 0.0154(6) 0.0044(6) 0.0125(6) 0.0225(9)
C22 0.0474(10) 0.0297(8) 0.0300(8) 0.0045(7) 0.0237(7) 0.0123(8)
C23 0.0728(15) 0.0290(9) 0.0193(7) -0.0017(7) 0.0024(8) -0.0022(10)
C24 0.0900(18) 0.0357(10) 0.0267(8) -0.0022(8) 0.0301(10) 0.0154(11)

loop_
_atom_type_symbol
_atom_type_description
_atom_type_scat_dispersion_real
_atom_type_scat_dispersion_imag
_atom_type_scat_source
C C 0.0033 0.0016 'International Tables Vol C Tables 4.2.6.8 and 6.1.1.4'
H H 0 0 'International Tables Vol C Tables 4.2.6.8 and 6.1.1.4'
N N 0.0061 0.0033 'International Tables Vol C Tables 4.2.6.8 and 6.1.1.4'
O O 0.0106 0.006 'International Tables Vol C Tables 4.2.6.8 and 6.1.1.4'

loop_
_geom_angle_atom_site_label_1
_geom_angle_atom_site_label_2
_geom_angle_atom_site_label_3
_geom_angle
_geom_angle_site_symmetry_1
_geom_angle_site_symmetry_3
_geom_angle_publ_flag
C3 O1 C4 107.66(9) . . ?
C3 N1 C6 121.43(11) . . ?
C3 N1 C1 110.12(10) . . ?
C6 N1 C1 126.24(10) . . ?
C1 O5 H5 103.3(13) . . ?
C4 O3 C21 115.62(12) . . ?
C9 N2 C5 112.80(11) . . ?
C9 N2 H2 107.2(13) . . ?
C5 N2 H2 107.3(14) . . ?
O5 C1 N1 110.14(11) . . ?
O5 C1 C10 111.08(11) . . ?
N1 C1 C10 113.83(11) . . ?
O5 C1 C4 108.38(10) . . ?
N1 C1 C4 97.79(10) . . ?
C10 C1 C4 114.84(11) . . ?
O3 C4 O1 108.06(11) . . ?
O3 C4 C12 115.30(12) . . ?
O1 C4 C12 108.33(11) . . ?
O3 C4 C1 106.08(10) . . ?
O1 C4 C1 102.03(10) . . ?
C12 C4 C1 116.01(12) . . ?
O2 C3 O1 123.12(12) . . ?
O2 C3 N1 127.60(12) . . ?
O1 C3 N1 109.27(11) . . ?
C7 N3 C13 123.59(13) . . ?
C7 N3 H3 116.1(14) . . ?
C13 N3 H3 119.4(14) . . ?
N2 C5 C6 107.76(11) . . ?
N2 C5 H5A 110.2 . . ?
C6 C5 H5A 110.2 . . ?
N2 C5 H5B 110.2 . . ?
C6 C5 H5B 110.2 . . ?
H5A C5 H5B 108.5 . . ?
N1 C6 C5 112.37(10) . . ?
N1 C6 C7 110.53(10) . . ?
C5 C6 C7 114.03(11) . . ?
N1 C6 H6 107.4(13) . . ?
C5 C6 H6 109.2(13) . . ?
C7 C6 H6 102.6(13) . . ?
O4 C7 N3 124.15(13) . . ?
O4 C7 C6 120.75(12) . . ?
N3 C7 C6 114.96(11) . . ?
C14 C8 C17 118.83(14) . . ?
C14 C8 C9 122.86(13) . . ?
C17 C8 C9 118.32(14) . . ?
N2 C9 C8 112.33(12) . . ?
N2 C9 H9A 109.1 . . ?
C8 C9 H9A 109.1 . . ?
N2 C9 H9B 109.1 . . ?
C8 C9 H9B 109.1 . . ?
H9A C9 H9B 107.9 . . ?
C1 C10 H10A 109.5 . . ?
C1 C10 H10B 109.5 . . ?
H10A C10 H10B 109.5 . . ?
C1 C10 H10C 109.5 . . ?
H10A C10 H10C 109.5 . . ?
H10B C10 H10C 109.5 . . ?
C22 C11 C15 118.82(15) . . ?
C22 C11 C13 120.68(15) . . ?
C15 C11 C13 120.50(14) . . ?
C4 C12 H12A 109.5 . . ?
C4 C12 H12B 109.5 . . ?
H12A C12 H12B 109.5 . . ?
C4 C12 H12C 109.5 . . ?
H12A C12 H12C 109.5 . . ?
H12B C12 H12C 109.5 . . ?
N3 C13 C11 110.92(12) . . ?
N3 C13 H13A 109.5 . . ?
C11 C13 H13A 109.5 . . ?
N3 C13 H13B 109.5 . . ?
C11 C13 H13B 109.5 . . ?
H13A C13 H13B 108 . . ?
C8 C14 C16 120.64(15) . . ?
C8 C14 H14 119.7 . . ?
C16 C14 H14 119.7 . . ?
C20 C15 C11 120.36(16) . . ?
C20 C15 H15 119.8 . . ?
C11 C15 H15 119.8 . . ?
C18 C16 C14 120.07(17) . . ?
C18 C16 H16 120 . . ?
C14 C16 H16 120 . . ?
C19 C17 C8 120.41(17) . . ?
C19 C17 H17 119.8 . . ?
C8 C17 H17 119.8 . . ?
C19 C18 C16 119.48(15) . . ?
C19 C18 H18 120.3 . . ?
C16 C18 H18 120.3 . . ?
C17 C19 C18 120.54(15) . . ?
C17 C19 H19 119.7 . . ?
C18 C19 H19 119.7 . . ?
C23 C20 C15 120.24(18) . . ?
C23 C20 H20 119.9 . . ?
C15 C20 H20 119.9 . . ?
O3 C21 H21A 109.5 . . ?
O3 C21 H21B 109.5 . . ?
H21A C21 H21B 109.5 . . ?
O3 C21 H21C 109.5 . . ?
H21A C21 H21C 109.5 . . ?
H21B C21 H21C 109.5 . . ?
C11 C22 C24 120.36(19) . . ?
C11 C22 H22 119.8 . . ?
C24 C22 H22 119.8 . . ?
C20 C23 C24 120.12(17) . . ?
C20 C23 H23 119.9 . . ?
C24 C23 H23 119.9 . . ?
C23 C24 C22 120.07(19) . . ?
C23 C24 H24 120 . . ?
C22 C24 H24 120 . . ?

loop_
_geom_bond_atom_site_label_1
_geom_bond_atom_site_label_2
_geom_bond_distance
_geom_bond_site_symmetry_2
_geom_bond_publ_flag
O1 C3 1.3556(15) . ?
O1 C4 1.4568(16) . ?
O2 C3 1.2085(17) . ?
N1 C3 1.3649(16) . ?
N1 C6 1.4538(16) . ?
N1 C1 1.4593(16) . ?
O5 C1 1.4159(16) . ?
O5 H5 0.95(2) . ?
O3 C4 1.3984(17) . ?
O3 C21 1.4364(18) . ?
N2 C9 1.4571(17) . ?
N2 C5 1.4678(17) . ?
N2 H2 0.89(2) . ?
O4 C7 1.2252(17) . ?
C1 C10 1.5086(19) . ?
C1 C4 1.5478(18) . ?
C4 C12 1.5050(19) . ?
N3 C7 1.3421(18) . ?
N3 C13 1.4580(18) . ?
N3 H3 0.86(2) . ?
C5 C6 1.5238(18) . ?
C5 H5A 0.99 . ?
C5 H5B 0.99 . ?
C6 C7 1.5308(18) . ?
C6 H6 0.91(2) . ?
C8 C14 1.389(2) . ?
C8 C17 1.401(2) . ?
C8 C9 1.515(2) . ?
C9 H9A 0.99 . ?
C9 H9B 0.99 . ?
C10 H10A 0.98 . ?
C10 H10B 0.98 . ?
C10 H10C 0.98 . ?
C11 C22 1.385(2) . ?
C11 C15 1.395(2) . ?
C11 C13 1.506(2) . ?
C12 H12A 0.98 . ?
C12 H12B 0.98 . ?
C12 H12C 0.98 . ?
C13 H13A 0.99 . ?
C13 H13B 0.99 . ?
C14 C16 1.397(2) . ?
C14 H14 0.95 . ?
C15 C20 1.387(2) . ?
C15 H15 0.95 . ?
C16 C18 1.390(2) . ?
C16 H16 0.95 . ?
C17 C19 1.387(2) . ?
C17 H17 0.95 . ?
C18 C19 1.389(3) . ?
C18 H18 0.95 . ?
C19 H19 0.95 . ?
C20 C23 1.372(3) . ?
C20 H20 0.95 . ?
C21 H21A 0.98 . ?
C21 H21B 0.98 . ?
C21 H21C 0.98 . ?
C22 C24 1.393(3) . ?
C22 H22 0.95 . ?
C23 C24 1.377(4) . ?
C23 H23 0.95 . ?
C24 H24 0.95 . ?

loop_
_geom_torsion_atom_site_label_1
_geom_torsion_atom_site_label_2
_geom_torsion_atom_site_label_3
_geom_torsion_atom_site_label_4
_geom_torsion
_geom_torsion_site_symmetry_1
_geom_torsion_site_symmetry_2
_geom_torsion_site_symmetry_3
_geom_torsion_site_symmetry_4
_geom_torsion_publ_flag
C3 N1 C1 O5 -83.07(12) . . . . ?
C6 N1 C1 O5 80.12(14) . . . . ?
C3 N1 C1 C10 151.43(11) . . . . ?
C6 N1 C1 C10 -45.38(17) . . . . ?
C3 N1 C1 C4 29.83(13) . . . . ?
C6 N1 C1 C4 -166.98(12) . . . . ?
C21 O3 C4 O1 -61.20(16) . . . . ?
C21 O3 C4 C12 60.13(18) . . . . ?
C21 O3 C4 C1 -169.99(14) . . . . ?
C3 O1 C4 O3 -81.83(12) . . . . ?
C3 O1 C4 C12 152.61(11) . . . . ?
C3 O1 C4 C1 29.73(13) . . . . ?
O5 C1 C4 O3 -167.10(11) . . . . ?
N1 C1 C4 O3 78.59(12) . . . . ?
C10 C1 C4 O3 -42.25(15) . . . . ?
O5 C1 C4 O1 79.86(12) . . . . ?
N1 C1 C4 O1 -34.45(12) . . . . ?
C10 C1 C4 O1 -155.29(11) . . . . ?
O5 C1 C4 C12 -37.63(15) . . . . ?
N1 C1 C4 C12 -151.94(12) . . . . ?
C10 C1 C4 C12 87.21(16) . . . . ?
C4 O1 C3 O2 167.34(13) . . . . ?
C4 O1 C3 N1 -11.63(14) . . . . ?
C6 N1 C3 O2 3.7(2) . . . . ?
C1 N1 C3 O2 167.87(13) . . . . ?
C6 N1 C3 O1 -177.35(10) . . . . ?
C1 N1 C3 O1 -13.21(14) . . . . ?
C9 N2 C5 C6 -172.79(11) . . . . ?
C3 N1 C6 C5 67.15(15) . . . . ?
C1 N1 C6 C5 -94.29(14) . . . . ?
C3 N1 C6 C7 -61.48(15) . . . . ?
C1 N1 C6 C7 137.08(13) . . . . ?
N2 C5 C6 N1 64.49(13) . . . . ?
N2 C5 C6 C7 -168.74(10) . . . . ?
C13 N3 C7 O4 -9.9(2) . . . . ?
C13 N3 C7 C6 174.30(12) . . . . ?
N1 C6 C7 O4 153.26(13) . . . . ?
C5 C6 C7 O4 25.54(18) . . . . ?
N1 C6 C7 N3 -30.74(16) . . . . ?
C5 C6 C7 N3 -158.47(11) . . . . ?
C5 N2 C9 C8 179.71(11) . . . . ?
C14 C8 C9 N2 7.04(19) . . . . ?
C17 C8 C9 N2 -173.08(12) . . . . ?
C7 N3 C13 C11 -133.82(15) . . . . ?
C22 C11 C13 N3 -120.96(17) . . . . ?
C15 C11 C13 N3 58.2(2) . . . . ?
C17 C8 C14 C16 -1.2(2) . . . . ?
C9 C8 C14 C16 178.62(13) . . . . ?
C22 C11 C15 C20 -1.0(2) . . . . ?
C13 C11 C15 C20 179.90(16) . . . . ?
C8 C14 C16 C18 -0.5(2) . . . . ?
C14 C8 C17 C19 1.7(2) . . . . ?
C9 C8 C17 C19 -178.17(14) . . . . ?
C14 C16 C18 C19 1.8(2) . . . . ?
C8 C17 C19 C18 -0.4(3) . . . . ?
C16 C18 C19 C17 -1.4(3) . . . . ?
C11 C15 C20 C23 0.2(3) . . . . ?
C15 C11 C22 C24 1.7(3) . . . . ?
C13 C11 C22 C24 -179.14(19) . . . . ?
C15 C20 C23 C24 -0.2(3) . . . . ?
C20 C23 C24 C22 1.0(4) . . . . ?
C11 C22 C24 C23 -1.7(3) . . . . ?
